data_7008647
loop_
_publ_author_name
'Braga, Dario'
'Polito, Marco'
'Giaffreda, Stefano L.'
'Grepioni, Fabrizia'

_publ_section_title
;
 Novel organometallic building blocks for molecular crystal
 engineering. Part 4. Synthesis and characterization of mono- and
 bis-amido derivatives of [Co(III)(eta5-C5H4COOH)2]+ and their
 utilization as ligands.
;
_journal_issue 16
_journal_name_full 'Dalton transactions (Cambridge, England : 2003)'
_journal_page_first 2766
_journal_page_last 2773
_journal_paper_doi 10.1039/b505521k
_journal_year 2005
_chemical_formula_sum 'C22 H17 Co F6 N3 O3 P'
_chemical_formula_weight 575.29
_chemical_name_systematic
;
?
;
_space_group_IT_number 14
_symmetry_cell_setting monoclinic
_symmetry_space_group_name_Hall '-P 2ybc'
_symmetry_space_group_name_H-M 'P 1 21/c 1'
_atom_sites_solution_hydrogens geom
_atom_sites_solution_primary direct
_atom_sites_solution_secondary difmap
_audit_creation_method SHELXL-97
_cell_angle_alpha 90.00
_cell_angle_beta 108.70(3)
_cell_angle_gamma 90.00
_cell_formula_units_Z 4
_cell_length_a 10.034(2)
_cell_length_b 24.647(5)
_cell_length_c 9.579(4)
_cell_measurement_temperature 293(2)
_cell_volume 2243.9(12)
_computing_structure_refinement 'SHELXL-97 (Sheldrick, 1997)'
_computing_structure_solution 'SHELXS-97 (Sheldrick, 1990)'
_diffrn_ambient_temperature 293(2)
_diffrn_measured_fraction_theta_full 0.638
_diffrn_measured_fraction_theta_max 0.638
_diffrn_radiation_monochromator graphite
_diffrn_radiation_source 'fine-focus sealed tube'
_diffrn_radiation_type MoK\a
_diffrn_radiation_wavelength 0.71073
_diffrn_reflns_av_R_equivalents 0.0296
_diffrn_reflns_av_sigmaI/netI 0.0343
_diffrn_reflns_limit_h_max 11
_diffrn_reflns_limit_h_min -11
_diffrn_reflns_limit_k_max 13
_diffrn_reflns_limit_k_min 0
_diffrn_reflns_limit_l_max 11
_diffrn_reflns_limit_l_min -11
_diffrn_reflns_number 4859
_diffrn_reflns_theta_full 24.97
_diffrn_reflns_theta_max 24.97
_diffrn_reflns_theta_min 3.31
_exptl_absorpt_coefficient_mu 0.918
_exptl_absorpt_correction_T_max 1.000
_exptl_absorpt_correction_T_min 0.857
_exptl_absorpt_correction_type psi-scan
_exptl_crystal_density_diffrn 1.703
_exptl_crystal_density_method 'not measured'
_exptl_crystal_F_000 1160
_exptl_crystal_size_max 0.28
_exptl_crystal_size_mid 0.20
_exptl_crystal_size_min 0.20
_refine_diff_density_max 0.364
_refine_diff_density_min -0.250
_refine_diff_density_rms 0.049
_refine_ls_extinction_coef 0.0017(4)
_refine_ls_extinction_expression Fc^*^=kFc[1+0.001xFc^2^\l^3^/sin(2\q)]^-1/4^
_refine_ls_extinction_method SHELXL
_refine_ls_goodness_of_fit_ref 0.725
_refine_ls_hydrogen_treatment mixed
_refine_ls_matrix_type full
_refine_ls_number_parameters 344
_refine_ls_number_reflns 2513
_refine_ls_number_restraints 0
_refine_ls_restrained_S_all 0.725
_refine_ls_R_factor_all 0.0539
_refine_ls_R_factor_gt 0.0367
_refine_ls_shift/su_max 0.007
_refine_ls_shift/su_mean 0.003
_refine_ls_structure_factor_coef Fsqd
_refine_ls_weighting_details 'calc w=1/[\s^2^(Fo^2^)+(0.0964P)^2^+4.8679P] where P=(Fo^2^+2Fc^2^)/3'
_refine_ls_weighting_scheme calc
_refine_ls_wR_factor_gt 0.0985
_refine_ls_wR_factor_ref 0.1159
_reflns_number_gt 1969
_reflns_number_total 2513
_reflns_threshold_expression >2sigma(I)
_cod_data_source_file b505521k.txt
_cod_data_source_block 4_[Co(C5H4-CON(C5H4N)2)(C5H4-COOH)]+[PF6]-
_cod_depositor_comments
;
The following automatic conversions were performed:
'_symmetry_cell_setting' value 'Monoclinic' changed to 'monoclinic'
according to '/home/saulius/struct/CIF-dictionaries/cif_core.dic'
dictionary named 'cif_core.dic' version 2.4.1 from
2010-06-29.

'_exptl_absorpt_correction_type' value 'Psi-scan' changed to
'psi-scan' according to
'/home/saulius/struct/CIF-dictionaries/cif_core.dic' dictionary named
'cif_core.dic' version 2.4.1 from 2010-06-29.

Automatic conversion script
Id: cif_fix_enum 1527 2010-12-29 10:47:43Z saulius 
;
_cod_original_cell_volume 2243.9(11)
_cod_original_sg_symbol_H-M P2(1)/c
_cod_database_code 7008647

loop_
_symmetry_equiv_pos_as_xyz
'x, y, z'
'-x, y+1/2, -z+1/2'
'-x, -y, -z'
'x, -y-1/2, z-1/2'

loop_
_atom_site_label
_atom_site_type_symbol
_atom_site_fract_x
_atom_site_fract_y
_atom_site_fract_z
_atom_site_U_iso_or_equiv
_atom_site_adp_type
_atom_site_occupancy
_atom_site_symmetry_multiplicity
_atom_site_calc_flag
_atom_site_refinement_flags
_atom_site_disorder_assembly
_atom_site_disorder_group
Co1 Co 0.19361(5) 0.38700(3) 0.50360(5) 0.0364(3) Uani 1 1 d . . .
C1 C 0.0021(3) 0.42169(14) 0.4062(3) 0.0396(15) Uani 1 1 d G . .
H1 H -0.0176 0.4586 0.3937 0.047 Uiso 1 1 calc R . .
C2 C 0.0387(3) 0.38725(17) 0.3053(2) 0.050(2) Uani 1 1 d G . .
H2 H 0.0471 0.3976 0.2151 0.059 Uiso 1 1 calc R . .
C3 C 0.0601(3) 0.33419(15) 0.3662(3) 0.0477(18) Uani 1 1 d G . .
H3 H 0.0850 0.3037 0.3229 0.057 Uiso 1 1 calc R . .
C4 C 0.0368(3) 0.33584(14) 0.5047(3) 0.0406(17) Uani 1 1 d G . .
H4 H 0.0437 0.3066 0.5681 0.049 Uiso 1 1 calc R . .
C5 C 0.0010(3) 0.38992(15) 0.5294(2) 0.0326(16) Uani 1 1 d G . .
C6 C -0.0331(4) 0.4143(3) 0.6570(4) 0.0373(17) Uani 1 1 d . . .
C7 C -0.2084(4) 0.3447(3) 0.6098(5) 0.035(2) Uani 1 1 d . . .
C8 C -0.1903(5) 0.2923(3) 0.6568(6) 0.050(2) Uani 1 1 d . . .
H8 H -0.1333 0.2842 0.7521 0.060 Uiso 1 1 calc R . .
C10 C -0.2569(6) 0.2513(3) 0.5624(7) 0.068(2) Uani 1 1 d . . .
H10 H -0.2456 0.2151 0.5907 0.081 Uiso 1 1 calc R . .
C11 C -0.3419(6) 0.2669(4) 0.4223(7) 0.066(3) Uani 1 1 d . . .
H11 H -0.3892 0.2406 0.3548 0.079 Uiso 1 1 calc R . .
C12 C -0.3560(5) 0.3199(4) 0.3841(6) 0.054(3) Uani 1 1 d . . .
H12 H -0.4137 0.3294 0.2902 0.065 Uiso 1 1 calc R . .
C13 C -0.1830(4) 0.4055(2) 0.8178(4) 0.0387(16) Uani 1 1 d . . .
C14 C -0.1371(5) 0.4512(3) 0.8981(6) 0.082(2) Uani 1 1 d . . .
H14 H -0.0665 0.4726 0.8832 0.098 Uiso 1 1 calc R . .
C15 C -0.1993(6) 0.4648(4) 1.0026(6) 0.095(3) Uani 1 1 d . . .
H15 H -0.1711 0.4960 1.0591 0.114 Uiso 1 1 calc R . .
C16 C -0.3010(5) 0.4330(3) 1.0231(5) 0.067(2) Uani 1 1 d . . .
H16 H -0.3437 0.4418 1.0931 0.080 Uiso 1 1 calc R . .
C17 C -0.3384(5) 0.3884(3) 0.9397(5) 0.057(2) Uani 1 1 d . . .
H17 H -0.4081 0.3664 0.9541 0.069 Uiso 1 1 calc R . .
C20 C 0.3386(3) 0.4173(2) 0.6873(3) 0.048(2) Uani 1 1 d G . .
H20 H 0.3204 0.4337 0.7667 0.057 Uiso 1 1 calc R . .
C21 C 0.3607(3) 0.36097(19) 0.6722(4) 0.060(2) Uani 1 1 d G . .
H21 H 0.3594 0.3341 0.7399 0.072 Uiso 1 1 calc R . .
C22 C 0.3849(3) 0.35293(16) 0.5355(4) 0.057(2) Uani 1 1 d G . .
H22 H 0.4024 0.3199 0.4980 0.068 Uiso 1 1 calc R . .
C23 C 0.3778(3) 0.40427(19) 0.4662(3) 0.0462(18) Uani 1 1 d G . .
H23 H 0.3898 0.4107 0.3753 0.055 Uiso 1 1 calc R . .
C24 C 0.3492(3) 0.44403(16) 0.5600(4) 0.042(2) Uani 1 1 d G . .
C25 C 0.3347(4) 0.5044(3) 0.5135(5) 0.056(2) Uani 1 1 d . . .
N1 N -0.1327(3) 0.38750(17) 0.7004(3) 0.0332(12) Uani 1 1 d . . .
N2 N -0.2811(4) 0.37373(18) 0.8363(4) 0.0467(13) Uani 1 1 d . . .
N3 N -0.2898(3) 0.3588(2) 0.4765(4) 0.0370(13) Uani 1 1 d . . .
O1 O 0.0238(3) 0.45572(17) 0.7111(3) 0.0471(11) Uani 1 1 d . . .
O2 O 0.3112(4) 0.53341(18) 0.6135(4) 0.0685(13) Uani 1 1 d . . .
H200 H 0.3186 0.5890 0.5602 0.050 Uiso 1 1 d . . .
O3 O 0.3503(3) 0.51797(18) 0.4033(4) 0.0674(13) Uani 1 1 d . . .
P1 P 0.24048(14) 0.31959(9) 1.02587(13) 0.0548(7) Uani 1 1 d . . .
F1 F 0.3857(4) 0.3324(3) 1.0187(4) 0.166(3) Uani 1 1 d . A .
F2 F 0.0914(5) 0.3051(3) 1.0347(5) 0.154(2) Uani 1 1 d . A .
F3A F 0.166(2) 0.3744(6) 1.052(3) 0.161(7) Uani 0.45 1 d P A 1
F4A F 0.295(3) 0.2675(8) 1.001(4) 0.209(10) Uani 0.45 1 d P A 1
F5A F 0.304(2) 0.319(2) 1.1932(18) 0.149(15) Uani 0.45 1 d P A 1
F6A F 0.1714(13) 0.3352(19) 0.8634(17) 0.183(16) Uani 0.45 1 d P A 1
F3B F 0.2078(17) 0.3711(6) 0.944(2) 0.178(8) Uani 0.55 1 d P A 2
F4B F 0.273(2) 0.2646(9) 1.110(3) 0.174(7) Uani 0.55 1 d P A 2
F5B F 0.285(2) 0.3468(11) 1.1740(17) 0.126(11) Uani 0.55 1 d P A 2
F6B F 0.1903(19) 0.2916(9) 0.8731(14) 0.137(9) Uani 0.55 1 d P A 2

loop_
_atom_site_aniso_label
_atom_site_aniso_U_11
_atom_site_aniso_U_22
_atom_site_aniso_U_33
_atom_site_aniso_U_23
_atom_site_aniso_U_13
_atom_site_aniso_U_12
Co1 0.0335(3) 0.0399(9) 0.0420(3) -0.0007(3) 0.0208(2) -0.0012(3)
C1 0.0354(18) 0.041(5) 0.044(2) 0.004(2) 0.0152(16) 0.002(2)
C2 0.044(2) 0.066(7) 0.042(2) -0.006(3) 0.0182(17) 0.000(3)
C3 0.050(2) 0.039(6) 0.061(3) -0.024(3) 0.028(2) -0.007(3)
C4 0.042(2) 0.033(6) 0.054(2) 0.000(3) 0.0262(18) -0.007(2)
C5 0.0313(17) 0.027(6) 0.043(2) 0.001(2) 0.0171(15) -0.002(2)
C6 0.0336(19) 0.038(6) 0.043(2) -0.005(2) 0.0173(17) -0.002(2)
C7 0.038(2) 0.024(7) 0.052(3) -0.007(3) 0.0271(19) -0.009(3)
C8 0.066(3) 0.027(8) 0.065(3) -0.007(4) 0.034(2) -0.013(3)
C10 0.097(4) 0.030(7) 0.092(4) -0.013(4) 0.053(4) -0.019(4)
C11 0.072(3) 0.055(10) 0.080(4) -0.034(4) 0.037(3) -0.025(4)
C12 0.048(2) 0.059(9) 0.056(3) -0.021(4) 0.019(2) -0.012(3)
C13 0.0347(18) 0.050(6) 0.0336(19) -0.002(2) 0.0146(15) 0.000(2)
C14 0.077(3) 0.113(8) 0.074(3) -0.053(4) 0.050(3) -0.051(4)
C15 0.091(4) 0.131(9) 0.081(4) -0.066(4) 0.051(3) -0.046(4)
C16 0.057(3) 0.104(8) 0.047(3) -0.017(3) 0.029(2) -0.008(3)
C17 0.052(2) 0.074(7) 0.058(3) 0.005(3) 0.034(2) -0.001(3)
C20 0.040(2) 0.059(7) 0.044(2) -0.004(3) 0.0129(17) -0.002(3)
C21 0.040(2) 0.075(8) 0.061(3) 0.023(3) 0.0128(19) 0.005(3)
C22 0.038(2) 0.055(7) 0.085(4) 0.003(4) 0.030(2) 0.009(3)
C23 0.040(2) 0.047(6) 0.061(3) -0.004(3) 0.0292(19) -0.003(2)
C24 0.0311(19) 0.032(7) 0.063(3) 0.005(3) 0.0167(17) -0.002(2)
C25 0.0315(19) 0.092(8) 0.048(3) -0.021(3) 0.0156(17) -0.009(3)
N1 0.0366(15) 0.028(4) 0.0400(16) -0.0059(18) 0.0199(13) -0.0069(18)
N2 0.054(2) 0.038(4) 0.061(2) 0.004(2) 0.0360(17) -0.001(2)
N3 0.0361(16) 0.026(5) 0.051(2) -0.005(2) 0.0170(15) 0.0027(19)
O1 0.0573(18) 0.039(4) 0.0542(17) -0.0094(19) 0.0306(15) -0.012(2)
O2 0.069(2) 0.069(5) 0.071(2) -0.004(2) 0.0291(17) -0.008(2)
O3 0.067(2) 0.072(4) 0.066(2) 0.007(2) 0.0258(17) 0.001(2)
P1 0.0640(7) 0.063(3) 0.0418(6) -0.0020(8) 0.0236(5) -0.0042(8)
F1 0.087(3) 0.330(9) 0.096(3) 0.007(4) 0.049(2) -0.054(4)
F2 0.100(3) 0.254(8) 0.117(3) -0.012(4) 0.048(3) -0.051(4)
F3A 0.237(17) 0.087(16) 0.222(17) 0.003(11) 0.162(16) 0.078(12)
F4A 0.29(2) 0.067(19) 0.26(4) 0.03(2) 0.15(3) 0.099(17)
F5A 0.098(9) 0.29(4) 0.048(6) 0.027(14) 0.007(5) -0.043(16)
F6A 0.068(6) 0.42(5) 0.068(8) 0.104(17) 0.028(5) 0.038(14)
F3B 0.29(2) 0.056(13) 0.159(12) 0.063(11) 0.031(12) 0.062(11)
F4B 0.273(18) 0.072(17) 0.201(17) 0.094(13) 0.109(14) 0.007(12)
F5B 0.145(12) 0.15(2) 0.097(13) -0.087(14) 0.058(11) -0.013(11)
F6B 0.188(14) 0.17(2) 0.067(7) -0.063(10) 0.055(7) -0.091(13)

loop_
_atom_type_symbol
_atom_type_description
_atom_type_scat_dispersion_real
_atom_type_scat_dispersion_imag
_atom_type_scat_source
C C 0.0033 0.0016 'International Tables Vol C Tables 4.2.6.8 and 6.1.1.4'
H H 0.0000 0.0000 'International Tables Vol C Tables 4.2.6.8 and 6.1.1.4'
Co Co 0.3494 0.9721 'International Tables Vol C Tables 4.2.6.8 and 6.1.1.4'
F F 0.0171 0.0103 'International Tables Vol C Tables 4.2.6.8 and 6.1.1.4'
N N 0.0061 0.0033 'International Tables Vol C Tables 4.2.6.8 and 6.1.1.4'
O O 0.0106 0.0060 'International Tables Vol C Tables 4.2.6.8 and 6.1.1.4'
P P 0.1023 0.0942 'International Tables Vol C Tables 4.2.6.8 and 6.1.1.4'

loop_
_geom_angle_atom_site_label_1
_geom_angle_atom_site_label_2
_geom_angle_atom_site_label_3
_geom_angle
_geom_angle_site_symmetry_1
_geom_angle_site_symmetry_3
_geom_angle_publ_flag
C4 Co1 C3 41.14(6) . . ?
C4 Co1 C21 104.21(13) . . ?
C3 Co1 C21 121.45(17) . . ?
C4 Co1 C5 41.1 . . ?
C3 Co1 C5 69.13(7) . . ?
C21 Co1 C5 119.49(12) . . ?
C4 Co1 C20 124.58(13) . . ?
C3 Co1 C20 160.20(17) . . ?
C21 Co1 C20 41.00(6) . . ?
C5 Co1 C20 109.10(10) . . ?
C4 Co1 C22 116.27(15) . . ?
C3 Co1 C22 103.25(14) . . ?
C21 Co1 C22 41.05(6) . . ?
C5 Co1 C22 152.92(16) . . ?
C20 Co1 C22 68.96(7) . . ?
C4 Co1 C24 163.76(13) . . ?
C3 Co1 C24 155.03(13) . . ?
C21 Co1 C24 68.86(7) . . ?
C5 Co1 C24 128.44(14) . . ?
C20 Co1 C24 40.81(6) . . ?
C22 Co1 C24 68.79(7) . . ?
C4 Co1 C2 69.09(7) . . ?
C3 Co1 C2 40.99(5) . . ?
C21 Co1 C2 159.48(18) . . ?
C5 Co1 C2 68.93(6) . . ?
C20 Co1 C2 158.28(18) . . ?
C22 Co1 C2 123.08(13) . . ?
C24 Co1 C2 122.44(14) . . ?
C4 Co1 C23 152.12(16) . . ?
C3 Co1 C23 117.97(13) . . ?
C21 Co1 C23 68.92(7) . . ?
C5 Co1 C23 165.56(17) . . ?
C20 Co1 C23 68.75(7) . . ?
C22 Co1 C23 40.9 . . ?
C24 Co1 C23 40.76(6) . . ?
C2 Co1 C23 107.47(10) . . ?
C4 Co1 C1 69.03(6) . . ?
C3 Co1 C1 68.96(6) . . ?
C21 Co1 C1 156.61(13) . . ?
C5 Co1 C1 40.9 . . ?
C20 Co1 C1 123.46(15) . . ?
C22 Co1 C1 162.24(13) . . ?
C24 Co1 C1 111.20(14) . . ?
C2 Co1 C1 40.9 . . ?
C23 Co1 C1 127.43(14) . . ?
C2 C1 C5 108.0 . . ?
C2 C1 Co1 69.46(11) . . ?
C5 C1 Co1 69.23(10) . . ?
C1 C2 C3 108.0 . . ?
C1 C2 Co1 69.68(11) . . ?
C3 C2 Co1 69.12(12) . . ?
C4 C3 C2 108.0 . . ?
C4 C3 Co1 69.31(10) . . ?
C2 C3 Co1 69.88(12) . . ?
C5 C4 C3 108.0 . . ?
C5 C4 Co1 69.76(11) . . ?
C3 C4 Co1 69.56(10) . . ?
C4 C5 C1 108.0 . . ?
C4 C5 C6 130.5(3) . . ?
C1 C5 C6 121.5(3) . . ?
C4 C5 Co1 69.15(12) . . ?
C1 C5 Co1 69.86(11) . . ?
C6 C5 Co1 126.2(2) . . ?
O1 C6 N1 124.7(4) . . ?
O1 C6 C5 119.4(4) . . ?
N1 C6 C5 115.8(5) . . ?
N3 C7 C8 122.9(6) . . ?
N3 C7 N1 116.1(6) . . ?
C8 C7 N1 120.9(5) . . ?
C10 C8 C7 119.6(7) . . ?
C8 C10 C11 116.7(8) . . ?
C12 C11 C10 120.4(7) . . ?
N3 C12 C11 122.0(6) . . ?
N2 C13 C14 123.4(4) . . ?
N2 C13 N1 112.7(4) . . ?
C14 C13 N1 123.9(4) . . ?
C13 C14 C15 117.5(5) . . ?
C16 C15 C14 120.2(6) . . ?
C17 C16 C15 118.0(5) . . ?
C16 C17 N2 123.8(5) . . ?
C21 C20 C24 108.0 . . ?
C21 C20 Co1 69.17(13) . . ?
C24 C20 Co1 69.92(12) . . ?
C20 C21 C22 108.0 . . ?
C20 C21 Co1 69.84(13) . . ?
C22 C21 Co1 69.60(11) . . ?
C23 C22 C21 108.0 . . ?
C23 C22 Co1 69.96(13) . . ?
C21 C22 Co1 69.35(11) . . ?
C22 C23 C24 108.0 . . ?
C22 C23 Co1 69.14(13) . . ?
C24 C23 Co1 69.75(12) . . ?
C23 C24 C20 108.0 . . ?
C23 C24 C25 120.1(3) . . ?
C20 C24 C25 131.9(3) . . ?
C23 C24 Co1 69.49(11) . . ?
C20 C24 Co1 69.27(11) . . ?
C25 C24 Co1 126.4(2) . . ?
O3 C25 O2 129.1(7) . . ?
O3 C25 C24 120.6(5) . . ?
O2 C25 C24 110.2(5) . . ?
C6 N1 C7 118.1(3) . . ?
C6 N1 C13 124.1(4) . . ?
C7 N1 C13 116.9(3) . . ?
C13 N2 C17 117.1(5) . . ?
C7 N3 C12 118.4(6) . . ?
F4A P1 F1 76.1(10) . . ?
F4A P1 F3B 135.2(14) . . ?
F1 P1 F3B 81.3(8) . . ?
F4A P1 F5B 122.6(15) . . ?
F1 P1 F5B 87.1(8) . . ?
F3B P1 F5B 93.9(12) . . ?
F4A P1 F2 102.8(11) . . ?
F1 P1 F2 178.7(5) . . ?
F3B P1 F2 100.0(7) . . ?
F5B P1 F2 93.0(8) . . ?
F4A P1 F6A 97.4(16) . . ?
F1 P1 F6A 91.7(6) . . ?
F3B P1 F6A 45.0(13) . . ?
F5B P1 F6A 138.3(19) . . ?
F2 P1 F6A 89.0(6) . . ?
F4A P1 F5A 96.0(18) . . ?
F1 P1 F5A 88.0(9) . . ?
F3B P1 F5A 121.5(18) . . ?
F5B P1 F5A 28(2) . . ?
F2 P1 F5A 91.5(9) . . ?
F6A P1 F5A 166(2) . . ?
F4A P1 F4B 44.3(10) . . ?
F1 P1 F4B 99.4(7) . . ?
F3B P1 F4B 178.8(12) . . ?
F5B P1 F4B 87.1(12) . . ?
F2 P1 F4B 79.4(7) . . ?
F6A P1 F4B 133.9(17) . . ?
F5A P1 F4B 59.6(14) . . ?
F4A P1 F3A 174.4(13) . . ?
F1 P1 F3A 109.5(8) . . ?
F3B P1 F3A 47.1(7) . . ?
F5B P1 F3A 59.4(10) . . ?
F2 P1 F3A 71.6(7) . . ?
F6A P1 F3A 82.1(14) . . ?
F5A P1 F3A 84.9(15) . . ?
F4B P1 F3A 133.2(9) . . ?
F4A P1 F6B 58.2(11) . . ?
F1 P1 F6B 94.4(6) . . ?
F3B P1 F6B 86.0(10) . . ?
F5B P1 F6B 178.5(10) . . ?
F2 P1 F6B 85.6(6) . . ?
F6A P1 F6B 41.4(14) . . ?
F5A P1 F6B 152.4(19) . . ?
F4B P1 F6B 92.9(11) . . ?
F3A P1 F6B 119.7(12) . . ?

loop_
_geom_bond_atom_site_label_1
_geom_bond_atom_site_label_2
_geom_bond_distance
_geom_bond_site_symmetry_2
_geom_bond_publ_flag
Co1 C4 2.019(3) . ?
Co1 C3 2.023(3) . ?
Co1 C21 2.023(3) . ?
Co1 C5 2.027(2) . ?
Co1 C20 2.032(3) . ?
Co1 C22 2.026(3) . ?
Co1 C24 2.041(3) . ?
Co1 C2 2.033(3) . ?
Co1 C23 2.037(3) . ?
Co1 C1 2.036(3) . ?
C1 C2 1.4200 . ?
C1 C5 1.4200 . ?
C2 C3 1.4200 . ?
C3 C4 1.4200 . ?
C4 C5 1.4200 . ?
C5 C6 1.496(5) . ?
C6 O1 1.203(6) . ?
C6 N1 1.369(5) . ?
C7 N3 1.322(6) . ?
C7 C8 1.361(7) . ?
C7 N1 1.421(7) . ?
C8 C10 1.378(8) . ?
C10 C11 1.393(9) . ?
C11 C12 1.351(8) . ?
C12 N3 1.330(7) . ?
C13 N2 1.314(5) . ?
C13 C14 1.359(7) . ?
C13 N1 1.442(5) . ?
C14 C15 1.380(6) . ?
C15 C16 1.350(8) . ?
C16 C17 1.340(8) . ?
C17 N2 1.345(6) . ?
C20 C21 1.4200 . ?
C20 C24 1.4200 . ?
C21 C22 1.4200 . ?
C22 C23 1.4200 . ?
C23 C24 1.4200 . ?
C24 C25 1.547(8) . ?
C25 O3 1.165(6) . ?
C25 O2 1.276(6) . ?
P1 F4A 1.443(15) . ?
P1 F1 1.514(4) . ?
P1 F3B 1.473(12) . ?
P1 F5B 1.502(14) . ?
P1 F2 1.566(4) . ?
P1 F6A 1.536(13) . ?
P1 F5A 1.524(17) . ?
P1 F4B 1.557(14) . ?
P1 F3A 1.599(12) . ?
P1 F6B 1.550(10) . ?
